data_2010083
loop_
_publ_author_name
'Bruhn, Clemens'
'Preetz, Wilhelm'

_publ_section_title
;
 Dipyridiniomethane <i>cis</i>-dichlorotetrafluoroosmate(IV)
;
_journal_issue 10
_journal_name_full 'Acta Crystallographica Section C'
_journal_page_first 1555
_journal_page_last 1557
_journal_paper_doi 10.1107/S010827019400627X
_journal_volume 50
_journal_year 1994
_chemical_formula_moiety 'C11 H12 Cl2 F4 N2 Os1'
_chemical_formula_structural '[(C5H5N)CH2][OsF4Cl2]'
_chemical_formula_sum 'C11 H12 Cl2 F4 N2 Os'
_chemical_formula_weight 509.33
_chemical_name_systematic
;
cis-N,N'-dipyridiniomethane Dichlorotetrafluoroosmate(IV)
;
_space_group_IT_number 13
_symmetry_cell_setting monoclinic
_symmetry_space_group_name_Hall '-P 2yac'
_symmetry_space_group_name_H-M 'P 1 2/n 1'
_audit_creation_method SHELXL
_cell_angle_alpha 90.00
_cell_angle_beta 90.172(5)
_cell_angle_gamma 90.00
_cell_formula_units_Z 4
_cell_length_a 6.9689(3)
_cell_length_b 6.7658(3)
_cell_length_c 28.994(2)
_cell_measurement_reflns_used 25
_cell_measurement_temperature 293(2)
_cell_measurement_theta_max 11.897
_cell_measurement_theta_min 6.490
_cell_volume 1367.07(13)
_computing_cell_refinement CAD4-PC
_computing_data_collection 'CAD4-PC (Enraf-Nonius, 1993)'
_computing_data_reduction 'MolEN (Fair, 1990)'
_computing_molecular_graphics 'ORTEPII (Johnson 1976)'
_computing_publication_material SHELXL93
_computing_structure_refinement 'SHELXL93 (Sheldrick, 1994)'
_computing_structure_solution 'SHELXS86 (Sheldrick, 1990)'
_diffrn_ambient_temperature 293(2)
_diffrn_measurement_device 'CAD4-Turbo four-circle'
_diffrn_measurement_method \w/2\q
_diffrn_radiation_monochromator Zr
_diffrn_radiation_source 'fine-focus sealed tube'
_diffrn_radiation_type MoK\a
_diffrn_radiation_wavelength 0.71069
_diffrn_reflns_av_R_equivalents 0.0437
_diffrn_reflns_av_sigmaI/netI 0.0197
_diffrn_reflns_limit_h_max 8
_diffrn_reflns_limit_h_min 0
_diffrn_reflns_limit_k_max 8
_diffrn_reflns_limit_k_min 0
_diffrn_reflns_limit_l_max 34
_diffrn_reflns_limit_l_min -34
_diffrn_reflns_number 2612
_diffrn_reflns_theta_max 24.97
_diffrn_reflns_theta_min 2.81
_diffrn_standards_decay_% none
_diffrn_standards_interval_time 240
_diffrn_standards_number 3
_exptl_absorpt_coefficient_mu 9.754
_exptl_absorpt_correction_T_max 0.99
_exptl_absorpt_correction_T_min 0.69
_exptl_absorpt_correction_type 'empirical, \y sans'
_exptl_crystal_colour orange
_exptl_crystal_density_diffrn 2.475
_exptl_crystal_description prismatic
_exptl_crystal_F_000 952
_exptl_crystal_size_max 0.3
_exptl_crystal_size_mid 0.2
_exptl_crystal_size_min 0.2
_refine_diff_density_max 1.410
_refine_diff_density_min -2.181
_refine_ls_extinction_coef 0.0363(12)
_refine_ls_extinction_method 'SHELXL93 (Sheldrick, 1994)'
_refine_ls_goodness_of_fit_all 1.186
_refine_ls_goodness_of_fit_obs 1.159
_refine_ls_hydrogen_treatment refall
_refine_ls_matrix_type full
_refine_ls_number_parameters 220
_refine_ls_number_reflns 2384
_refine_ls_number_restraints 0
_refine_ls_restrained_S_all 2.187
_refine_ls_restrained_S_obs 1.159
_refine_ls_R_factor_all 0.0377
_refine_ls_R_factor_obs 0.0294
_refine_ls_shift/esd_max 0.006
_refine_ls_shift/esd_mean 0.000
_refine_ls_structure_factor_coef Fsqd
_refine_ls_weighting_scheme
; calc w = 1/[\s^2^(F~o~^2^) + (0.0600P)^2^
+3.3849P] where P = (F~o~^2^ + 2F~c~^2^)/3
;
_refine_ls_wR_factor_all 0.1687
_refine_ls_wR_factor_obs 0.0846
_reflns_number_observed 2150
_reflns_number_total 2402
_reflns_observed_criterion I>2\s(I)
_cod_data_source_file bk1048.cif
_cod_data_source_block cf4a2
_cod_original_cell_volume 1367.07(14)
_cod_original_sg_symbol_Hall '-P 2yn'
_cod_original_sg_symbol_H-M 'P 2/n'
_cod_original_formula_sum 'C11 H12 Cl2 F4 N2 Os1'
_cod_database_code 2010083

loop_
_symmetry_equiv_pos_as_xyz
'x, y, z'
'-x+1/2, y, -z+1/2'
'-x, -y, -z'
'x-1/2, -y, z-1/2'

loop_
_atom_site_aniso_label
_atom_site_aniso_U_11
_atom_site_aniso_U_22
_atom_site_aniso_U_33
_atom_site_aniso_U_12
_atom_site_aniso_U_13
_atom_site_aniso_U_23
Os 0.0195(2) 0.0162(2) 0.0232(2) -0.00045(8) 0.00075(12) 0.00113(8)
Cl1 0.0222(8) 0.0291(9) 0.0326(9) 0.0021(6) 0.0042(7) -0.0020(6)
Cl2 0.0330(10) 0.0666(13) 0.0340(10) 0.0060(9) -0.0084(8) 0.0045(9)
F1 0.041(3) 0.044(2) 0.038(3) 0.007(2) 0.000(2) 0.013(2)
F2 0.030(2) 0.039(3) 0.049(3) 0.001(2) 0.016(2) 0.008(2)
F3 0.044(3) 0.019(2) 0.066(3) -0.009(2) 0.003(2) -0.008(2)
F4 0.040(3) 0.018(2) 0.045(3) -0.002(2) 0.011(2) -0.004(2)
CM 0.025(3) 0.030(4) 0.035(4) 0.006(3) 0.001(3) 0.003(3)
C11 0.021(3) 0.021(3) 0.031(4) 0.000(2) 0.005(3) -0.001(3)
C12 0.027(4) 0.027(3) 0.049(5) 0.001(3) -0.006(3) -0.006(3)
C13 0.039(4) 0.035(4) 0.023(4) 0.008(3) -0.003(3) -0.003(3)
C14 0.042(4) 0.028(4) 0.030(4) 0.002(3) 0.010(3) 0.002(3)
C15 0.020(3) 0.031(4) 0.034(4) -0.003(3) 0.005(3) 0.002(3)
N1 0.023(3) 0.020(3) 0.020(3) -0.001(2) 0.001(2) 0.002(2)
C21 0.035(4) 0.022(3) 0.037(4) 0.002(3) -0.003(3) 0.006(3)
C22 0.036(4) 0.032(4) 0.043(5) 0.005(3) -0.008(3) -0.015(4)
C23 0.027(4) 0.055(5) 0.027(4) 0.008(3) 0.002(3) -0.005(4)
C24 0.035(4) 0.042(4) 0.026(4) -0.003(3) -0.001(3) 0.010(3)
C25 0.038(4) 0.023(3) 0.033(4) 0.001(3) -0.002(3) 0.001(3)
N2 0.023(3) 0.024(3) 0.024(3) 0.001(2) 0.000(2) 0.005(2)

loop_
_atom_site_label
_atom_site_fract_x
_atom_site_fract_y
_atom_site_fract_z
_atom_site_U_iso_or_equiv
_atom_site_thermal_displace_type
_atom_site_calc_flag
_atom_site_refinement_flags
_atom_site_occupancy
_atom_site_disorder_group
_atom_site_type_symbol
Os 0.89761(3) 0.38209(3) 0.364512(8) 0.0197(2) Uani d . 1 . Os
Cl1 0.5903(3) 0.3930(2) 0.39527(7) 0.0280(4) Uani d . 1 . Cl
Cl2 1.0352(3) 0.3050(4) 0.43582(7) 0.0446(5) Uani d . 1 . Cl
F1 0.7927(7) 0.4366(7) 0.3038(2) 0.0410(10) Uani d . 1 . F
F2 1.1490(7) 0.3737(6) 0.3350(2) 0.0391(12) Uani d . 1 . F
F3 0.9363(7) 0.6619(7) 0.3739(2) 0.0430(11) Uani d . 1 . F
F4 0.8684(7) 0.1044(5) 0.3503(2) 0.0344(10) Uani d . 1 . F
CM 0.2936(10) 0.9645(11) 0.3684(3) 0.0300(15) Uani d . 1 . C
HM1 0.278(15) 1.099(13) 0.375(4) 0.041(19) Uiso d . 1 . H
HM2 0.174(15) 0.901(12) 0.368(3) 0.041(19) Uiso d . 1 . H
C11 0.5836(10) 0.9009(9) 0.4141(3) 0.0245(14) Uani d . 1 . C
C12 0.6680(12) 0.8394(11) 0.4554(3) 0.034(2) Uani d . 1 . C
C13 0.5558(11) 0.7548(11) 0.4890(3) 0.032(2) Uani d . 1 . C
C14 0.3625(11) 0.7249(11) 0.4815(3) 0.034(2) Uani d . 1 . C
C15 0.2857(10) 0.7840(11) 0.4405(3) 0.0282(15) Uani d . 1 . C
N1 0.3935(9) 0.8748(7) 0.4088(2) 0.0209(13) Uani d . 1 . N
H11 0.662(11) 0.966(12) 0.392(3) 0.029(7) Uiso d . 1 . H
H12 0.778(14) 0.860(11) 0.461(3) 0.029(7) Uiso d . 1 . H
H13 0.617(11) 0.716(12) 0.516(3) 0.029(7) Uiso d . 1 . H
H14 0.281(12) 0.657(11) 0.505(3) 0.029(7) Uiso d . 1 . H
H15 0.168(11) 0.765(12) 0.430(3) 0.029(7) Uiso d . 1 . H
C21 0.4069(11) 0.7326(11) 0.3100(3) 0.031(2) Uani d . 1 . C
C22 0.4790(11) 0.6955(12) 0.2672(3) 0.037(2) Uani d . 1 . C
C23 0.5291(11) 0.8499(13) 0.2384(3) 0.036(2) Uani d . 1 . C
C24 0.5131(11) 1.0410(12) 0.2548(3) 0.034(2) Uani d . 1 . C
C25 0.4464(11) 1.0736(11) 0.2979(3) 0.032(2) Uani d . 1 . C
N2 0.3900(8) 0.9216(9) 0.3248(2) 0.0240(12) Uani d . 1 . N
H21 0.365(12) 0.656(13) 0.329(3) 0.029(7) Uiso d . 1 . H
H22 0.471(12) 0.585(12) 0.259(3) 0.029(7) Uiso d . 1 . H
H23 0.575(11) 0.822(12) 0.209(3) 0.029(7) Uiso d . 1 . H
H24 0.549(12) 1.132(11) 0.233(3) 0.029(7) Uiso d . 1 . H
H25 0.433(11) 1.204(14) 0.306(3) 0.029(7) Uiso d . 1 . H

loop_
_atom_type_symbol
_atom_type_description
_atom_type_scat_dispersion_real
_atom_type_scat_dispersion_imag
_atom_type_scat_source
Os Os -1.2165 7.6030 'International Tables Vol C Tables 4.2.6.8 and 6.1.1.4'
F F .0171 .0103 'International Tables Vol C Tables 4.2.6.8 and 6.1.1.4'
Cl Cl .1484 .1585 'International Tables Vol C Tables 4.2.6.8 and 6.1.1.4'
C C .0033 .0016 'International Tables Vol C Tables 4.2.6.8 and 6.1.1.4'
N N .0061 .0033 'International Tables Vol C Tables 4.2.6.8 and 6.1.1.4'
H H .0000 .0000 'International Tables Vol C Tables 4.2.6.8 and 6.1.1.4'

loop_
_geom_angle_atom_site_label_1
_geom_angle_atom_site_label_2
_geom_angle_atom_site_label_3
_geom_angle
_geom_angle_publ_flag
F3 Os F4 175.4(2) yes
F3 Os F1 89.6(2) yes
F4 Os F1 87.3(2) yes
F3 Os F2 88.0(2) yes
F4 Os F2 88.4(2) yes
F1 Os F2 86.8(2) yes
F3 Os Cl1 92.48(15) yes
F4 Os Cl1 90.92(14) yes
F1 Os Cl1 89.83(15) yes
F2 Os Cl1 176.6(2) yes
F3 Os Cl2 92.2(2) yes
F4 Os Cl2 90.8(2) yes
F1 Os Cl2 177.00(15) yes
F2 Os Cl2 90.9(2) yes
Cl1 Os Cl2 92.51(7) yes
N2 CM N1 112.6(6) yes
N2 CM HM1 116.(6) ?
N1 CM HM1 106.(6) ?
N2 CM HM2 109.(6) ?
N1 CM HM2 103.(6) ?
HM1 CM HM2 110.(8) ?
N1 C11 C12 118.1(7) yes
N1 C11 H11 124.(5) ?
C12 C11 H11 118.(5) ?
C13 C12 C11 119.5(7) yes
C13 C12 H12 118.(7) ?
C11 C12 H12 122.(7) ?
C12 C13 C14 120.4(7) yes
C12 C13 H13 117.(5) ?
C14 C13 H13 123.(5) ?
C15 C14 C13 118.5(7) yes
C15 C14 H14 120.(5) ?
C13 C14 H14 121.(5) ?
N1 C15 C14 120.9(7) yes
N1 C15 H15 111.(5) ?
C14 C15 H15 128.(5) ?
C15 N1 C11 122.5(6) yes
C15 N1 CM 117.7(6) yes
C11 N1 CM 119.6(6) yes
N2 C21 C22 119.7(7) yes
N2 C21 H21 111.(6) ?
C22 C21 H21 129.(6) ?
C21 C22 C23 120.3(8) yes
C21 C22 H22 114.(7) ?
C23 C22 H22 124.(7) ?
C24 C23 C22 118.5(8) yes
C24 C23 H23 122.(5) ?
C22 C23 H23 120.(5) ?
C25 C24 C23 119.9(7) yes
C25 C24 H24 129.(5) ?
C23 C24 H24 111.(5) ?
C24 C25 N2 120.8(7) yes
C24 C25 H25 116.(5) ?
N2 C25 H25 123.(5) ?
C25 N2 C21 120.6(7) yes
C25 N2 CM 119.0(6) yes
C21 N2 CM 120.2(6) yes

loop_
_geom_bond_atom_site_label_1
_geom_bond_atom_site_label_2
_geom_bond_site_symmetry_2
_geom_bond_distance
_geom_bond_publ_flag
Os F3 . 1.931(5) yes
Os F4 . 1.934(4) yes
Os F1 . 1.941(4) yes
Os F2 . 1.953(5) yes
Os Cl1 . 2.324(2) yes
Os Cl2 . 2.335(2) yes
CM N2 . 1.461(9) yes
CM N1 . 1.492(9) yes
CM HM1 . 0.94(9) ?
CM HM2 . 0.94(10) ?
C11 N1 . 1.345(10) yes
C11 C12 . 1.395(12) yes
C11 H11 . 0.95(9) ?
C12 C13 . 1.376(11) yes
C12 H12 . 0.80(10) ?
C13 C14 . 1.379(11) yes
C13 H13 . 0.93(8) ?
C14 C15 . 1.361(11) yes
C14 H14 . 1.00(9) ?
C15 N1 . 1.338(9) yes
C15 H15 . 0.89(8) ?
C21 N2 . 1.355(9) yes
C21 C22 . 1.362(12) yes
C21 H21 . 0.81(9) ?
C22 C23 . 1.383(12) yes
C22 H22 . 0.78(8) ?
C23 C24 . 1.383(12) yes
C23 H23 . 0.94(9) ?
C24 C25 . 1.350(11) yes
C24 H24 . 0.92(8) ?
C25 N2 . 1.351(9) yes
C25 H25 . 0.92(9) ?
